data_4082321
loop_
_publ_author_name
'Sklorz, Julian A. W.'
'Hoof, Santina'
'Sommer, Michael G.'
'Wei\&ser, Fritz'
'Weber, Manuela'
'Wiecko, Jelena'
'Sarkar, Biprajit'
'M\"uller, Christian'

_publ_section_title
;
 Triazaphospholes versus Triazoles: An Investigation of the Differences
 between &#x201C;Click&#x201D;-Derived Chelating Phosphorus- and
 Nitrogen-Containing Heterocycles
;
_journal_issue 2
_journal_name_full Organometallics
_journal_page_first 511
_journal_paper_doi 10.1021/om4010077
_journal_volume 33
_journal_year 2014
_chemical_absolute_configuration rmad
_chemical_formula_moiety 'C14 H15 Br N4 O3 P Re'
_chemical_formula_sum 'C14 H15 Br N4 O3 P Re'
_chemical_formula_weight 584.38
_chemical_name_systematic
;
 ?
;
_space_group_IT_number 14
_symmetry_cell_setting monoclinic
_symmetry_space_group_name_Hall '-P 2yn'
_symmetry_space_group_name_H-M 'P 1 21/n 1'
_atom_sites_solution_hydrogens geom
_atom_sites_solution_primary direct
_atom_sites_solution_secondary difmap
_audit_creation_method SHELXL-97
_cell_angle_alpha 90.00
_cell_angle_beta 100.823(5)
_cell_angle_gamma 90.00
_cell_formula_units_Z 4
_cell_length_a 10.4019(6)
_cell_length_b 7.6938(5)
_cell_length_c 25.6897(15)
_cell_measurement_reflns_used 12648
_cell_measurement_temperature 200(2)
_cell_measurement_theta_max 29.61
_cell_measurement_theta_min 3.30
_cell_volume 2019.4(2)
_computing_cell_refinement 'STOE X-AREA'
_computing_data_collection 'STOE X-AREA'
_computing_data_reduction 'STOE X-RED'
_computing_molecular_graphics 'Diamond 2.1e'
_computing_publication_material 'X-STEP32, Microsoft Word'
_computing_structure_refinement 'SHELXL-97 (Sheldrick, 1997)'
_computing_structure_solution 'SHELXS-97 (Sheldrick, 1997)'
_diffrn_ambient_temperature 200(2)
_diffrn_detector_area_resol_mean 6.67
_diffrn_measured_fraction_theta_full 0.985
_diffrn_measured_fraction_theta_max 0.985
_diffrn_measurement_device_type 'STOE IPDS 2T'
_diffrn_measurement_method 'rotation method'
_diffrn_radiation_monochromator 'plane graphite'
_diffrn_radiation_source 'fine-focus sealed tube'
_diffrn_radiation_type MoK\a
_diffrn_radiation_wavelength 0.71073
_diffrn_reflns_av_R_equivalents 0.0724
_diffrn_reflns_av_sigmaI/netI 0.0589
_diffrn_reflns_limit_h_max 14
_diffrn_reflns_limit_h_min -14
_diffrn_reflns_limit_k_max 10
_diffrn_reflns_limit_k_min -10
_diffrn_reflns_limit_l_max 25
_diffrn_reflns_limit_l_min -35
_diffrn_reflns_number 13397
_diffrn_reflns_theta_full 29.23
_diffrn_reflns_theta_max 29.23
_diffrn_reflns_theta_min 3.31
_diffrn_standards_number 12648
_exptl_absorpt_coefficient_mu 8.093
_exptl_absorpt_correction_T_max 0.3120
_exptl_absorpt_correction_T_min 0.1517
_exptl_absorpt_correction_type integration
_exptl_absorpt_process_details 'STOE X-RED & X-SHAPE'
_exptl_crystal_colour colourless
_exptl_crystal_density_diffrn 1.922
_exptl_crystal_density_method 'not measured'
_exptl_crystal_description block
_exptl_crystal_F_000 1104
_exptl_crystal_size_max 0.280
_exptl_crystal_size_mid 0.233
_exptl_crystal_size_min 0.150
_platon_squeeze_details
;
The general procedure (based on a preliminary implementation of the technique)
has been described in more detail in: Acta Cryst. (1990), A46, 194 as the 
'BYPASS procedure' P. v.d. Sluis & A.L. Spek) 
;
_refine_diff_density_max 1.750
_refine_diff_density_min -2.679
_refine_diff_density_rms 0.207
_refine_ls_extinction_coef 0.0051(3)
_refine_ls_extinction_expression Fc^*^=kFc[1+0.001xFc^2^\l^3^/sin(2\q)]^-1/4^
_refine_ls_extinction_method SHELXL
_refine_ls_goodness_of_fit_ref 0.938
_refine_ls_hydrogen_treatment constr
_refine_ls_matrix_type full
_refine_ls_number_parameters 221
_refine_ls_number_reflns 5418
_refine_ls_number_restraints 0
_refine_ls_restrained_S_all 0.938
_refine_ls_R_factor_all 0.0548
_refine_ls_R_factor_gt 0.0410
_refine_ls_shift/su_max 0.001
_refine_ls_shift/su_mean 0.000
_refine_ls_structure_factor_coef Fsqd
_refine_ls_weighting_details 'calc w=1/[\s^2^(Fo^2^)+(0.0704P)^2^+0.0000P] where P=(Fo^2^+2Fc^2^)/3'
_refine_ls_weighting_scheme calc
_refine_ls_wR_factor_gt 0.1024
_refine_ls_wR_factor_ref 0.1078
_reflns_number_gt 4186
_reflns_number_total 5418
_reflns_threshold_expression >2\s(I)
_cod_data_source_file om4010077_si_002.cif
_cod_data_source_block 5
_cod_original_sg_symbol_H-M 'P 21/n'
_cod_database_code 4082321

loop_
_symmetry_equiv_pos_as_xyz
'x, y, z'
'-x+1/2, y+1/2, -z+1/2'
'-x, -y, -z'
'x-1/2, -y-1/2, z-1/2'

loop_
_atom_site_label
_atom_site_type_symbol
_atom_site_fract_x
_atom_site_fract_y
_atom_site_fract_z
_atom_site_U_iso_or_equiv
_atom_site_adp_type
_atom_site_occupancy
_atom_site_symmetry_multiplicity
_atom_site_calc_flag
_atom_site_refinement_flags
C1 C 0.9289(5) 0.4427(8) 0.1561(2) 0.0340(12) Uani 1 1 d .
C2 C 0.5764(5) 0.6064(8) 0.1320(3) 0.0345(12) Uani 1 1 d .
H2A H 0.5825 0.7301 0.1256 0.041 Uiso 1 1 calc R
H2B H 0.5430 0.5917 0.1646 0.041 Uiso 1 1 calc R
C3 C 0.4807(5) 0.5260(8) 0.0867(2) 0.0309(11) Uani 1 1 d .
C4 C 0.4161(6) 0.6336(8) 0.0468(3) 0.0369(13) Uani 1 1 d .
H4 H 0.4342 0.7521 0.0472 0.044 Uiso 1 1 calc R
C5 C 0.3227(6) 0.5611(9) 0.0057(3) 0.0396(14) Uani 1 1 d .
H5 H 0.2768 0.6300 -0.0213 0.047 Uiso 1 1 calc R
C6 C 0.3018(6) 0.3849(9) 0.0068(2) 0.0404(14) Uani 1 1 d .
H6 H 0.2400 0.3329 -0.0194 0.049 Uiso 1 1 calc R
C7 C 0.3724(6) 0.2850(8) 0.0469(2) 0.0356(12) Uani 1 1 d .
H7 H 0.3597 0.1653 0.0460 0.043 Uiso 1 1 calc R
C8 C 0.5012(6) 0.2910(8) 0.2053(3) 0.0366(13) Uani 1 1 d .
C9 C 0.4215(6) 0.0137(8) 0.1438(3) 0.0366(13) Uani 1 1 d .
C10 C 0.6685(6) 0.0329(8) 0.2012(2) 0.0364(12) Uani 1 1 d .
C11 C 1.0740(6) 0.4052(10) 0.1667(3) 0.0428(15) Uani 1 1 d .
C12 C 1.1490(7) 0.5676(13) 0.1592(5) 0.074(3) Uani 1 1 d .
H12A H 1.2394 0.5390 0.1604 0.112 Uiso 1 1 calc R
H12B H 1.1421 0.6489 0.1869 0.112 Uiso 1 1 calc R
H12C H 1.1134 0.6185 0.1254 0.112 Uiso 1 1 calc R
C13 C 1.1014(10) 0.262(2) 0.1316(6) 0.101(4) Uani 1 1 d .
H13A H 1.1933 0.2354 0.1390 0.151 Uiso 1 1 calc R
H13B H 1.0761 0.2968 0.0952 0.151 Uiso 1 1 calc R
H13C H 1.0526 0.1604 0.1378 0.151 Uiso 1 1 calc R
C14 C 1.1106(9) 0.3487(19) 0.2249(4) 0.097(4) Uani 1 1 d .
H14A H 1.2020 0.3202 0.2331 0.145 Uiso 1 1 calc R
H14B H 1.0599 0.2487 0.2306 0.145 Uiso 1 1 calc R
H14C H 1.0929 0.4419 0.2474 0.145 Uiso 1 1 calc R
N1 N 0.7090(5) 0.5292(6) 0.13897(19) 0.0318(10) Uani 1 1 d .
N2 N 0.7227(4) 0.3586(6) 0.1492(2) 0.0309(10) Uani 1 1 d .
N3 N 0.8445(5) 0.3089(6) 0.1587(2) 0.0338(10) Uani 1 1 d .
N4 N 0.4588(5) 0.3535(6) 0.08729(19) 0.0312(10) Uani 1 1 d .
O1 O 0.4623(5) 0.3542(7) 0.2406(2) 0.0523(13) Uani 1 1 d .
O2 O 0.3390(5) -0.0847(7) 0.1393(2) 0.0577(14) Uani 1 1 d .
O3 O 0.7320(5) -0.0546(8) 0.2320(2) 0.0589(14) Uani 1 1 d .
P1 P 0.85105(16) 0.6405(2) 0.14157(7) 0.0379(3) Uani 1 1 d .
Br1 Br 0.64929(6) 0.02863(8) 0.07061(2) 0.03711(15) Uani 1 1 d .
Re1 Re 0.562906(19) 0.17866(3) 0.149180(8) 0.02811(10) Uani 1 1 d .

loop_
_atom_site_aniso_label
_atom_site_aniso_U_11
_atom_site_aniso_U_22
_atom_site_aniso_U_33
_atom_site_aniso_U_23
_atom_site_aniso_U_13
_atom_site_aniso_U_12
C1 0.029(2) 0.040(3) 0.033(3) -0.002(2) 0.005(2) -0.004(2)
C2 0.030(2) 0.026(3) 0.046(3) -0.003(3) 0.004(2) 0.005(2)
C3 0.030(2) 0.030(3) 0.033(3) 0.000(2) 0.005(2) 0.006(2)
C4 0.033(3) 0.033(3) 0.043(3) 0.006(3) 0.005(2) 0.004(2)
C5 0.036(3) 0.045(4) 0.035(3) 0.007(3) 0.000(2) 0.002(3)
C6 0.039(3) 0.045(3) 0.033(3) 0.002(3) -0.006(2) 0.003(3)
C7 0.034(3) 0.034(3) 0.037(3) 0.000(2) 0.001(2) -0.003(2)
C8 0.028(2) 0.040(3) 0.041(3) 0.005(3) 0.004(2) 0.003(2)
C9 0.036(3) 0.031(3) 0.041(3) 0.004(2) 0.003(2) -0.002(2)
C10 0.038(3) 0.038(3) 0.032(3) 0.007(2) 0.004(2) 0.003(3)
C11 0.029(3) 0.054(4) 0.043(3) 0.004(3) 0.002(2) 0.003(3)
C12 0.031(3) 0.077(6) 0.112(8) 0.017(6) 0.005(4) -0.013(4)
C13 0.049(5) 0.117(9) 0.140(12) -0.059(9) 0.030(6) 0.005(6)
C14 0.043(4) 0.164(13) 0.077(7) 0.054(8) -0.002(4) 0.009(6)
N1 0.033(2) 0.028(2) 0.034(2) 0.000(2) 0.0055(19) 0.0010(19)
N2 0.024(2) 0.029(2) 0.038(2) -0.002(2) 0.0034(18) -0.0006(17)
N3 0.027(2) 0.035(3) 0.037(2) 0.000(2) 0.0025(19) 0.0043(19)
N4 0.031(2) 0.029(2) 0.032(2) 0.0024(19) 0.0011(18) 0.0022(18)
O1 0.046(3) 0.064(3) 0.049(3) -0.015(3) 0.014(2) -0.002(2)
O2 0.052(3) 0.047(3) 0.073(4) -0.003(3) 0.009(3) -0.017(2)
O3 0.055(3) 0.069(4) 0.050(3) 0.019(3) 0.004(2) 0.022(3)
P1 0.0332(7) 0.0335(8) 0.0443(8) 0.0024(7) 0.0003(6) -0.0047(6)
Br1 0.0452(3) 0.0295(3) 0.0373(3) -0.0015(2) 0.0093(2) 0.0016(2)
Re1 0.02759(12) 0.02630(13) 0.02923(13) 0.00187(8) 0.00219(8) 0.00001(8)

loop_
_atom_type_symbol
_atom_type_description
_atom_type_scat_dispersion_real
_atom_type_scat_dispersion_imag
_atom_type_scat_source
C C 0.0033 0.0016 'International Tables Vol C Tables 4.2.6.8 and 6.1.1.4'
H H 0.0000 0.0000 'International Tables Vol C Tables 4.2.6.8 and 6.1.1.4'
N N 0.0061 0.0033 'International Tables Vol C Tables 4.2.6.8 and 6.1.1.4'
O O 0.0106 0.0060 'International Tables Vol C Tables 4.2.6.8 and 6.1.1.4'
P P 0.1023 0.0942 'International Tables Vol C Tables 4.2.6.8 and 6.1.1.4'
Br Br -0.2901 2.4595 'International Tables Vol C Tables 4.2.6.8 and 6.1.1.4'
Re Re -1.0185 7.2310 'International Tables Vol C Tables 4.2.6.8 and 6.1.1.4'

loop_
_exptl_crystal_face_index_h
_exptl_crystal_face_index_k
_exptl_crystal_face_index_l
_exptl_crystal_face_perp_dist
0 -1 9 0.0950
0 1 -9 0.1340
15 1 -20 0.1460
-17 -1 22 0.1210
-4 -12 26 0.0580
4 13 -26 0.0890
0 -11 -30 0.1330
-1 7 28 0.1450
18 11 6 0.1590
-8 6 11 0.1090
7 -4 -16 0.1340
11 -14 13 0.1260

loop_
_geom_angle_atom_site_label_1
_geom_angle_atom_site_label_2
_geom_angle_atom_site_label_3
_geom_angle
N3 C1 C11 118.5(6)
N3 C1 P1 113.3(4)
C11 C1 P1 128.2(5)
N1 C2 C3 113.0(5)
N1 C2 H2A 109.0
C3 C2 H2A 109.0
N1 C2 H2B 109.0
C3 C2 H2B 109.0
H2A C2 H2B 107.8
N4 C3 C4 122.4(5)
N4 C3 C2 118.8(5)
C4 C3 C2 118.7(5)
C3 C4 C5 119.1(6)
C3 C4 H4 120.4
C5 C4 H4 120.4
C6 C5 C4 117.7(6)
C6 C5 H5 121.2
C4 C5 H5 121.2
C5 C6 C7 120.1(6)
C5 C6 H6 120.0
C7 C6 H6 120.0
N4 C7 C6 122.8(6)
N4 C7 H7 118.6
C6 C7 H7 118.6
O1 C8 Re1 177.4(6)
O2 C9 Re1 178.1(7)
O3 C10 Re1 179.5(6)
C13 C11 C12 112.0(9)
C13 C11 C1 109.3(6)
C12 C11 C1 110.0(6)
C13 C11 C14 109.9(10)
C12 C11 C14 108.7(8)
C1 C11 C14 106.7(6)
C11 C12 H12A 109.5
C11 C12 H12B 109.5
H12A C12 H12B 109.5
C11 C12 H12C 109.5
H12A C12 H12C 109.5
H12B C12 H12C 109.5
C11 C13 H13A 109.5
C11 C13 H13B 109.5
H13A C13 H13B 109.5
C11 C13 H13C 109.5
H13A C13 H13C 109.5
H13B C13 H13C 109.5
C11 C14 H14A 109.5
C11 C14 H14B 109.5
H14A C14 H14B 109.5
C11 C14 H14C 109.5
H14A C14 H14C 109.5
H14B C14 H14C 109.5
N2 N1 C2 118.6(5)
N2 N1 P1 115.2(4)
C2 N1 P1 125.9(4)
N3 N2 N1 112.8(5)
N3 N2 Re1 122.2(4)
N1 N2 Re1 124.9(4)
N2 N3 C1 112.5(5)
C7 N4 C3 117.8(5)
C7 N4 Re1 118.9(4)
C3 N4 Re1 123.2(4)
N1 P1 C1 86.2(3)
C8 Re1 C9 89.5(3)
C8 Re1 C10 88.2(3)
C9 Re1 C10 89.7(3)
C8 Re1 N2 94.4(2)
C9 Re1 N2 175.7(2)
C10 Re1 N2 92.0(2)
C8 Re1 N4 94.6(2)
C9 Re1 N4 94.9(2)
C10 Re1 N4 174.7(2)
N2 Re1 N4 83.31(18)
C8 Re1 Br1 178.9(2)
C9 Re1 Br1 91.3(2)
C10 Re1 Br1 92.6(2)
N2 Re1 Br1 84.73(14)
N4 Re1 Br1 84.63(13)

loop_
_geom_bond_atom_site_label_1
_geom_bond_atom_site_label_2
_geom_bond_distance
C1 N3 1.363(8)
C1 C11 1.511(8)
C1 P1 1.731(7)
C2 N1 1.481(7)
C2 C3 1.515(8)
C2 H2A 0.9700
C2 H2B 0.9700
C3 N4 1.347(7)
C3 C4 1.389(8)
C4 C5 1.409(9)
C4 H4 0.9300
C5 C6 1.374(10)
C5 H5 0.9300
C6 C7 1.381(8)
C6 H6 0.9300
C7 N4 1.345(7)
C7 H7 0.9300
C8 O1 1.166(9)
C8 Re1 1.893(7)
C9 O2 1.134(7)
C9 Re1 1.928(6)
C10 O3 1.149(7)
C10 Re1 1.924(6)
C11 C13 1.488(14)
C11 C12 1.505(11)
C11 C14 1.534(12)
C12 H12A 0.9600
C12 H12B 0.9600
C12 H12C 0.9600
C13 H13A 0.9600
C13 H13B 0.9600
C13 H13C 0.9600
C14 H14A 0.9600
C14 H14B 0.9600
C14 H14C 0.9600
N1 N2 1.341(7)
N1 P1 1.699(5)
N2 N3 1.302(6)
N2 Re1 2.163(5)
N4 Re1 2.205(5)
Br1 Re1 2.6258(7)

loop_
_geom_torsion_atom_site_label_1
_geom_torsion_atom_site_label_2
_geom_torsion_atom_site_label_3
_geom_torsion_atom_site_label_4
_geom_torsion
N1 C2 C3 N4 57.9(8)
N1 C2 C3 C4 -124.0(6)
N4 C3 C4 C5 0.8(10)
C2 C3 C4 C5 -177.2(6)
C3 C4 C5 C6 -1.0(10)
C4 C5 C6 C7 -0.9(10)
C5 C6 C7 N4 3.1(11)
N3 C1 C11 C13 53.8(11)
P1 C1 C11 C13 -127.6(9)
N3 C1 C11 C12 177.3(7)
P1 C1 C11 C12 -4.2(9)
N3 C1 C11 C14 -65.0(9)
P1 C1 C11 C14 113.6(8)
C3 C2 N1 N2 -59.9(7)
C3 C2 N1 P1 126.9(5)
C2 N1 N2 N3 -174.8(5)
P1 N1 N2 N3 -0.9(6)
C2 N1 N2 Re1 6.2(7)
P1 N1 N2 Re1 -179.9(3)
N1 N2 N3 C1 0.2(7)
Re1 N2 N3 C1 179.1(4)
C11 C1 N3 N2 179.4(5)
P1 C1 N3 N2 0.6(7)
C6 C7 N4 C3 -3.2(9)
C6 C7 N4 Re1 179.2(5)
C4 C3 N4 C7 1.2(9)
C2 C3 N4 C7 179.3(6)
C4 C3 N4 Re1 178.7(5)
C2 C3 N4 Re1 -3.2(7)
N2 N1 P1 C1 1.0(4)
C2 N1 P1 C1 174.4(5)
N3 C1 P1 N1 -0.9(5)
C11 C1 P1 N1 -179.5(6)
O1 C8 Re1 C9 42(12)
O1 C8 Re1 C10 -47(12)
O1 C8 Re1 N2 -139(12)
O1 C8 Re1 N4 137(12)
O1 C8 Re1 Br1 179(100)
O2 C9 Re1 C8 166(18)
O2 C9 Re1 C10 -105(18)
O2 C9 Re1 N2 7(20)
O2 C9 Re1 N4 72(18)
O2 C9 Re1 Br1 -13(18)
O3 C10 Re1 C8 -169(100)
O3 C10 Re1 C9 101(77)
O3 C10 Re1 N2 -75(77)
O3 C10 Re1 N4 -48(78)
O3 C10 Re1 Br1 10(77)
N3 N2 Re1 C8 118.9(5)
N1 N2 Re1 C8 -62.2(5)
N3 N2 Re1 C9 -82(3)
N1 N2 Re1 C9 97(3)
N3 N2 Re1 C10 30.6(5)
N1 N2 Re1 C10 -150.6(5)
N3 N2 Re1 N4 -147.0(5)
N1 N2 Re1 N4 31.8(5)
N3 N2 Re1 Br1 -61.8(4)
N1 N2 Re1 Br1 117.0(5)
C7 N4 Re1 C8 -121.4(5)
C3 N4 Re1 C8 61.2(5)
C7 N4 Re1 C9 -31.4(5)
C3 N4 Re1 C9 151.1(5)
C7 N4 Re1 C10 118(2)
C3 N4 Re1 C10 -60(3)
C7 N4 Re1 N2 144.7(5)
C3 N4 Re1 N2 -32.8(5)
C7 N4 Re1 Br1 59.4(5)
C3 N4 Re1 Br1 -118.1(5)

loop_
_platon_squeeze_void_nr
_platon_squeeze_void_average_x
_platon_squeeze_void_average_y
_platon_squeeze_void_average_z
_platon_squeeze_void_volume
_platon_squeeze_void_count_electrons
_platon_squeeze_void_content
1 0.000 -0.018 0.000 134 27 ' '
2 0.500 -0.021 0.500 134 27 ' '
